data_7250794
loop_
_publ_author_name
'Loghina, Liudmila'
'Machotova, Jana'
'Svoboda, Roman'
'Houdek, Jakub'
'Kohl, Miroslav'
'Ruzickova, Zdena'
'Jambor, Roman'
'Vlcek, Miroslav'

_publ_section_title
;
 Photoluminescent phenanthroimidazole derivatives as covalently linked UV
 stabilizers for latex coatings
;
_journal_issue 35
_journal_name_full 'RSC Advances'
_journal_page_first 28827
_journal_page_last 28840
_journal_paper_doi 10.1039/D5RA05109F
_journal_volume 15
_journal_year 2025
_chemical_formula_moiety 'C31 H22 N2'
_chemical_formula_sum 'C31 H22 N2'
_chemical_formula_weight 422.50
_space_group_crystal_system monoclinic
_space_group_IT_number 14
_space_group_name_Hall '-P 2ybc'
_space_group_name_H-M_alt 'P 1 21/c 1'
_atom_sites_solution_hydrogens geom
_audit_creation_method 'APEX4 v2021.10-0'
_audit_update_record
;
2025-01-03 deposited with the CCDC.	2025-08-08 downloaded from the CCDC.
;
_cell_angle_alpha 90
_cell_angle_beta 99.2670(10)
_cell_angle_gamma 90
_cell_formula_units_Z 4
_cell_length_a 9.7069(2)
_cell_length_b 10.1507(2)
_cell_length_c 22.4590(6)
_cell_measurement_reflns_used 73310
_cell_measurement_temperature 150(2)
_cell_measurement_theta_max 28
_cell_measurement_theta_min 1
_cell_volume 2184.04(9)
_computing_structure_refinement 'SHELXL-2019/1 (Sheldrick, 2019)'
_diffrn_ambient_temperature 150(2)
_diffrn_detector_area_resol_mean 10.4167
_diffrn_measured_fraction_theta_full 0.997
_diffrn_measured_fraction_theta_max 0.998
_diffrn_measurement_device_type 'Bruker D8 - Venture'
_diffrn_measurement_method '\f and \w scans to fill the Ewald sphere'
_diffrn_radiation_type MoK\a
_diffrn_radiation_wavelength 0.71073
_diffrn_reflns_av_R_equivalents 0.0921
_diffrn_reflns_av_unetI/netI 0.0314
_diffrn_reflns_Laue_measured_fraction_full 0.997
_diffrn_reflns_Laue_measured_fraction_max 0.998
_diffrn_reflns_limit_h_max 12
_diffrn_reflns_limit_h_min -12
_diffrn_reflns_limit_k_max 13
_diffrn_reflns_limit_k_min -13
_diffrn_reflns_limit_l_max 29
_diffrn_reflns_limit_l_min -29
_diffrn_reflns_number 71336
_diffrn_reflns_point_group_measured_fraction_full 0.997
_diffrn_reflns_point_group_measured_fraction_max 0.998
_diffrn_reflns_theta_full 25.242
_diffrn_reflns_theta_max 28.300
_diffrn_reflns_theta_min 2.207
_diffrn_source 'sealed X-ray tube'
_exptl_absorpt_coefficient_mu 0.075
_exptl_absorpt_correction_T_max 0.7457
_exptl_absorpt_correction_T_min 0.7041
_exptl_absorpt_correction_type multi-scan
_exptl_absorpt_process_details
;
SADABS-2016/2 - Bruker AXS area detector
scaling and absorption correction
;
_exptl_crystal_colour 'light yellow'
_exptl_crystal_density_diffrn 1.285
_exptl_crystal_description plate
_exptl_crystal_F_000 888
_exptl_crystal_size_max 0.205
_exptl_crystal_size_mid 0.161
_exptl_crystal_size_min 0.054
_refine_diff_density_max 0.228
_refine_diff_density_min -0.245
_refine_diff_density_rms 0.046
_refine_ls_extinction_method none
_refine_ls_goodness_of_fit_ref 1.023
_refine_ls_hydrogen_treatment constr
_refine_ls_matrix_type full
_refine_ls_number_parameters 298
_refine_ls_number_reflns 5417
_refine_ls_number_restraints 279
_refine_ls_restrained_S_all 0.999
_refine_ls_R_factor_all 0.0621
_refine_ls_R_factor_gt 0.0437
_refine_ls_shift/su_max 0.001
_refine_ls_shift/su_mean 0.000
_refine_ls_structure_factor_coef Fsqd
_refine_ls_weighting_details 'w=1/[\s^2^(Fo^2^)+(0.0650P)^2^+0.4552P] where P=(Fo^2^+2Fc^2^)/3'
_refine_ls_weighting_scheme calc
_refine_ls_wR_factor_gt 0.1112
_refine_ls_wR_factor_ref 0.1261
_reflns_Friedel_coverage 0.000
_reflns_number_gt 4087
_reflns_number_total 5417
_reflns_threshold_expression 'I > 2\s(I)'
_cod_data_source_file d5ra05109f2.cif
_cod_data_source_block DV-PPI(3)
_cod_original_sg_symbol_H-M 'P 21/c'
_cod_database_code 7250794
_shelx_shelxl_version_number 2019/1
_shelx_space_group_comment
;
The symmetry employed for this shelxl refinement is uniquely defined
by the following loop, which should always be used as a source of
symmetry information in preference to the above space-group names.
They are only intended as comments.
;
_shelx_estimated_absorpt_t_min 0.985
_shelx_estimated_absorpt_t_max 0.996
_exptl_absorpt_special_details
;
The ratio of minimum to maximum
apparent transmission was 0.944
;

loop_
_space_group_symop_operation_xyz
'x, y, z'
'-x, y+1/2, -z+1/2'
'-x, -y, -z'
'x, -y-1/2, z-1/2'

loop_
_atom_site_label
_atom_site_type_symbol
_atom_site_fract_x
_atom_site_fract_y
_atom_site_fract_z
_atom_site_U_iso_or_equiv
_atom_site_adp_type
_atom_site_occupancy
_atom_site_site_symmetry_order
_atom_site_calc_flag
_atom_site_refinement_flags_posn
_atom_site_refinement_flags_adp
_atom_site_refinement_flags_occupancy
_atom_site_disorder_assembly
_atom_site_disorder_group
N1 N 0.73915(10) 0.35068(10) 0.68738(5) 0.0313(2) Uani 1 1 d . . . . .
N2 N 0.59757(11) 0.37737(11) 0.59882(5) 0.0347(2) Uani 1 1 d . . . . .
C1 C 0.68689(13) 0.29833(13) 0.63165(6) 0.0336(3) Uani 1 1 d . . . . .
C5 C 0.75818(13) 0.55781(12) 0.79532(6) 0.0331(3) Uani 1 1 d . . . . .
H5 H 0.814639 0.481981 0.805139 0.040 Uiso 1 1 calc R U . . .
C6 C 0.75269(13) 0.65266(13) 0.83851(6) 0.0356(3) Uani 1 1 d . . . . .
H6 H 0.803698 0.641326 0.877971 0.043 Uiso 1 1 calc R U . . .
C7 C 0.67235(13) 0.76541(13) 0.82444(6) 0.0370(3) Uani 1 1 d . . . . .
H7 H 0.667962 0.830692 0.854383 0.044 Uiso 1 1 calc R U . . .
C8 C 0.59941(13) 0.78227(13) 0.76722(6) 0.0360(3) Uani 1 1 d . . . . .
H8 H 0.547186 0.860886 0.758053 0.043 Uiso 1 1 calc R U . . .
C11 C 0.43194(14) 0.81651(13) 0.64644(6) 0.0384(3) Uani 1 1 d . . . . .
H11 H 0.436971 0.887845 0.674085 0.046 Uiso 1 1 calc R U . . .
C12 C 0.34537(15) 0.82577(14) 0.59180(7) 0.0428(3) Uani 1 1 d . . . . .
H12 H 0.290400 0.902708 0.582456 0.051 Uiso 1 1 calc R U . . .
C13 C 0.33730(15) 0.72364(14) 0.54995(7) 0.0430(3) Uani 1 1 d . . . . .
H13 H 0.276611 0.730699 0.512428 0.052 Uiso 1 1 calc R U . . .
C14 C 0.41740(13) 0.61267(14) 0.56314(6) 0.0379(3) Uani 1 1 d . . . . .
H14 H 0.413051 0.543511 0.534396 0.045 Uiso 1 1 calc R U . . .
C16 C 0.82283(12) 0.27823(12) 0.73499(5) 0.0303(3) Uani 1 1 d . . . . .
C17 C 0.76428(13) 0.16944(12) 0.75863(6) 0.0341(3) Uani 1 1 d . . . . .
H17 H 0.671730 0.143247 0.742673 0.041 Uiso 1 1 calc R U . . .
C18 C 0.84021(13) 0.09923(13) 0.80527(6) 0.0369(3) Uani 1 1 d . . . . .
H18 H 0.799263 0.024917 0.821290 0.044 Uiso 1 1 calc R U . . .
C19 C 0.97671(13) 0.13589(12) 0.82932(6) 0.0344(3) Uani 1 1 d . . . . .
C20 C 1.03439(13) 0.24355(13) 0.80399(6) 0.0366(3) Uani 1 1 d . . . . .
H20 H 1.127572 0.268926 0.819285 0.044 Uiso 1 1 calc R U . . .
C21 C 0.95900(12) 0.31498(13) 0.75681(6) 0.0353(3) Uani 1 1 d . . . . .
H21 H 1.000270 0.387851 0.739822 0.042 Uiso 1 1 calc R U . . .
C22 C 1.05825(15) 0.06386(15) 0.88009(6) 0.0436(3) Uani 1 1 d . . . . .
H22 H 1.152745 0.090075 0.891564 0.052 Uiso 1 1 calc R U . . .
C23 C 1.0146(2) -0.03234(18) 0.91110(8) 0.0675(5) Uani 1 1 d . . . . .
H23A H 0.921009 -0.062504 0.901545 0.081 Uiso 1 1 calc R U . . .
H23B H 1.076534 -0.072003 0.943160 0.081 Uiso 1 1 calc R U . . .
C24 C 0.72742(13) 0.16959(12) 0.60972(6) 0.0337(3) Uani 1 1 d . . . . .
C25 C 0.62348(14) 0.08557(14) 0.58192(6) 0.0391(3) Uani 1 1 d . . . . .
H25 H 0.528271 0.107900 0.581451 0.047 Uiso 1 1 calc R U . . .
C26 C 0.65672(14) -0.03000(14) 0.55496(6) 0.0398(3) Uani 1 1 d . . . . .
H26 H 0.584038 -0.086647 0.536774 0.048 Uiso 1 1 calc R U . . .
C27 C 0.79525(14) -0.06467(13) 0.55406(6) 0.0356(3) Uani 1 1 d . . . . .
C28 C 0.89885(14) 0.01807(14) 0.58377(7) 0.0420(3) Uani 1 1 d . . . . .
H28 H 0.994078 -0.005037 0.584917 0.050 Uiso 1 1 calc R U . . .
C29 C 0.86622(14) 0.13334(14) 0.61168(7) 0.0405(3) Uani 1 1 d . . . . .
H29 H 0.938660 0.187427 0.632104 0.049 Uiso 1 1 calc R U . . .
C30 C 0.83369(16) -0.18425(14) 0.52362(7) 0.0440(3) Uani 1 1 d . . . . .
H30 H 0.930668 -0.200553 0.525515 0.053 Uiso 1 1 calc R U . . .
C31 C 0.74780(18) -0.27132(15) 0.49394(7) 0.0513(4) Uani 1 1 d . . . . .
H31A H 0.649747 -0.259759 0.490659 0.062 Uiso 1 1 calc R U . . .
H31B H 0.784022 -0.345552 0.475849 0.062 Uiso 1 1 calc R U . . .
C2 C 0.59006(12) 0.48630(12) 0.63465(5) 0.0314(3) Uani 1 1 d . . . . .
C3 C 0.67548(12) 0.47328(12) 0.68982(6) 0.0302(3) Uani 1 1 d . . . . .
C4 C 0.68156(12) 0.57084(12) 0.73665(5) 0.0296(2) Uani 1 1 d . . . . .
C9 C 0.59957(12) 0.68667(12) 0.72169(6) 0.0307(3) Uani 1 1 d . . . . .
C10 C 0.51354(12) 0.70286(12) 0.66222(6) 0.0320(3) Uani 1 1 d . . . . .
C15 C 0.50594(12) 0.60095(12) 0.61907(6) 0.0322(3) Uani 1 1 d . . . . .

loop_
_atom_site_aniso_label
_atom_site_aniso_U_11
_atom_site_aniso_U_22
_atom_site_aniso_U_33
_atom_site_aniso_U_23
_atom_site_aniso_U_13
_atom_site_aniso_U_12
N1 0.0324(5) 0.0274(5) 0.0324(5) -0.0016(4) 0.0005(4) 0.0026(4)
N2 0.0346(5) 0.0335(6) 0.0348(6) -0.0027(4) 0.0018(4) 0.0037(4)
C1 0.0329(6) 0.0331(6) 0.0337(6) -0.0026(5) 0.0019(5) 0.0012(5)
C5 0.0324(6) 0.0305(6) 0.0357(6) -0.0008(5) 0.0034(5) -0.0009(5)
C6 0.0345(6) 0.0359(7) 0.0354(6) -0.0030(5) 0.0020(5) -0.0027(5)
C7 0.0359(6) 0.0335(7) 0.0413(7) -0.0082(5) 0.0056(5) -0.0030(5)
C8 0.0334(6) 0.0298(6) 0.0445(7) -0.0035(5) 0.0056(5) 0.0007(5)
C11 0.0410(7) 0.0335(7) 0.0409(7) 0.0023(5) 0.0072(5) 0.0064(5)
C12 0.0447(7) 0.0391(7) 0.0444(8) 0.0064(6) 0.0062(6) 0.0111(6)
C13 0.0420(7) 0.0467(8) 0.0386(7) 0.0057(6) 0.0013(6) 0.0071(6)
C14 0.0384(6) 0.0383(7) 0.0359(7) 0.0005(5) 0.0026(5) 0.0038(5)
C16 0.0309(6) 0.0275(6) 0.0315(6) -0.0021(5) 0.0022(4) 0.0033(4)
C17 0.0300(6) 0.0311(6) 0.0402(7) -0.0019(5) 0.0027(5) 0.0004(5)
C18 0.0384(6) 0.0310(6) 0.0407(7) 0.0018(5) 0.0046(5) 0.0021(5)
C19 0.0361(6) 0.0325(6) 0.0337(6) -0.0052(5) 0.0025(5) 0.0080(5)
C20 0.0292(6) 0.0399(7) 0.0389(7) -0.0069(6) 0.0001(5) 0.0025(5)
C21 0.0327(6) 0.0337(6) 0.0389(7) -0.0020(5) 0.0040(5) -0.0021(5)
C22 0.0459(7) 0.0450(8) 0.0376(7) -0.0040(6) -0.0005(6) 0.0123(6)
C23 0.0752(12) 0.0609(11) 0.0585(10) 0.0209(9) -0.0132(9) 0.0007(9)
C24 0.0370(6) 0.0308(6) 0.0318(6) -0.0006(5) 0.0010(5) 0.0025(5)
C25 0.0342(6) 0.0393(7) 0.0419(7) -0.0053(6) -0.0001(5) 0.0031(5)
C26 0.0392(7) 0.0375(7) 0.0404(7) -0.0069(6) -0.0004(5) -0.0019(5)
C27 0.0431(7) 0.0310(6) 0.0313(6) -0.0001(5) 0.0013(5) 0.0041(5)
C28 0.0347(6) 0.0395(7) 0.0499(8) -0.0068(6) 0.0008(6) 0.0056(5)
C29 0.0346(6) 0.0371(7) 0.0472(8) -0.0085(6) -0.0012(5) 0.0014(5)
C30 0.0500(8) 0.0369(7) 0.0439(8) -0.0045(6) 0.0042(6) 0.0074(6)
C31 0.0624(9) 0.0413(8) 0.0469(8) -0.0112(7) -0.0010(7) 0.0088(7)
C2 0.0302(5) 0.0311(6) 0.0324(6) -0.0009(5) 0.0037(5) 0.0004(5)
C3 0.0285(5) 0.0276(6) 0.0345(6) 0.0003(5) 0.0055(5) 0.0011(4)
C4 0.0278(5) 0.0273(6) 0.0341(6) -0.0004(5) 0.0057(4) -0.0030(4)
C9 0.0285(5) 0.0288(6) 0.0355(6) -0.0002(5) 0.0072(5) -0.0019(4)
C10 0.0294(5) 0.0306(6) 0.0370(6) 0.0027(5) 0.0081(5) 0.0008(5)
C15 0.0297(6) 0.0325(6) 0.0345(6) 0.0030(5) 0.0058(5) 0.0016(5)

loop_
_atom_type_symbol
_atom_type_description
_atom_type_scat_dispersion_real
_atom_type_scat_dispersion_imag
_atom_type_scat_source
C C 0.0033 0.0016 'International Tables Vol C Tables 4.2.6.8 and 6.1.1.4'
H H 0.0000 0.0000 'International Tables Vol C Tables 4.2.6.8 and 6.1.1.4'
N N 0.0061 0.0033 'International Tables Vol C Tables 4.2.6.8 and 6.1.1.4'

loop_
_geom_angle_atom_site_label_1
_geom_angle_atom_site_label_2
_geom_angle_atom_site_label_3
_geom_angle
_geom_angle_site_symmetry_1
_geom_angle_site_symmetry_3
_geom_angle_publ_flag
C1 N1 C3 106.20(10) . . ?
C1 N1 C16 124.02(10) . . ?
C3 N1 C16 128.94(10) . . ?
C1 N2 C2 104.73(10) . . ?
N2 C1 N1 112.73(11) . . ?
N2 C1 C24 122.75(11) . . ?
N1 C1 C24 124.51(11) . . ?
C6 C5 C4 121.27(12) . . ?
C5 C6 C7 119.99(12) . . ?
C8 C7 C6 120.00(12) . . ?
C7 C8 C9 122.13(12) . . ?
C12 C11 C10 121.17(13) . . ?
C11 C12 C13 120.75(13) . . ?
C14 C13 C12 119.77(13) . . ?
C13 C14 C15 120.30(13) . . ?
C21 C16 C17 120.39(11) . . ?
C21 C16 N1 121.23(11) . . ?
C17 C16 N1 118.38(10) . . ?
C18 C17 C16 120.06(11) . . ?
C17 C18 C19 120.90(12) . . ?
C20 C19 C18 118.03(12) . . ?
C20 C19 C22 120.34(12) . . ?
C18 C19 C22 121.63(13) . . ?
C21 C20 C19 121.62(11) . . ?
C16 C21 C20 118.97(12) . . ?
C23 C22 C19 127.05(15) . . ?
C25 C24 C29 118.77(12) . . ?
C25 C24 C1 118.76(11) . . ?
C29 C24 C1 122.29(12) . . ?
C26 C25 C24 120.92(12) . . ?
C25 C26 C27 120.98(12) . . ?
C26 C27 C28 117.65(12) . . ?
C26 C27 C30 122.21(12) . . ?
C28 C27 C30 120.13(12) . . ?
C29 C28 C27 121.62(12) . . ?
C28 C29 C24 119.95(12) . . ?
C31 C30 C27 126.92(14) . . ?
N2 C2 C3 111.52(11) . . ?
N2 C2 C15 126.28(11) . . ?
C3 C2 C15 122.20(11) . . ?
C2 C3 N1 104.82(10) . . ?
C2 C3 C4 122.53(11) . . ?
N1 C3 C4 132.59(11) . . ?
C5 C4 C9 119.11(11) . . ?
C5 C4 C3 124.85(11) . . ?
C9 C4 C3 116.01(11) . . ?
C8 C9 C4 117.47(11) . . ?
C8 C9 C10 121.11(11) . . ?
C4 C9 C10 121.36(11) . . ?
C15 C10 C11 117.48(12) . . ?
C15 C10 C9 120.17(11) . . ?
C11 C10 C9 122.31(12) . . ?
C14 C15 C10 120.50(12) . . ?
C14 C15 C2 121.91(12) . . ?
C10 C15 C2 117.59(11) . . ?

loop_
_geom_bond_atom_site_label_1
_geom_bond_atom_site_label_2
_geom_bond_distance
_geom_bond_site_symmetry_2
_geom_bond_publ_flag
N1 C1 1.3789(16) . ?
N1 C3 1.3945(15) . ?
N1 C16 1.4368(15) . ?
N2 C1 1.3165(16) . ?
N2 C2 1.3763(16) . ?
C1 C24 1.4723(17) . ?
C5 C6 1.3739(18) . ?
C5 C4 1.4110(17) . ?
C6 C7 1.3923(18) . ?
C7 C8 1.3744(19) . ?
C8 C9 1.4099(18) . ?
C11 C12 1.3744(19) . ?
C11 C10 1.4118(17) . ?
C12 C13 1.393(2) . ?
C13 C14 1.3737(19) . ?
C14 C15 1.4081(17) . ?
C16 C21 1.3849(17) . ?
C16 C17 1.3862(18) . ?
C17 C18 1.3783(18) . ?
C18 C19 1.3983(18) . ?
C19 C20 1.3907(19) . ?
C19 C22 1.4733(18) . ?
C20 C21 1.3907(18) . ?
C22 C23 1.309(2) . ?
C24 C25 1.3901(18) . ?
C24 C29 1.3905(18) . ?
C25 C26 1.3820(19) . ?
C26 C27 1.3932(19) . ?
C27 C28 1.3949(19) . ?
C27 C30 1.4704(18) . ?
C28 C29 1.3878(19) . ?
C30 C31 1.320(2) . ?
C2 C3 1.3819(17) . ?
C2 C15 1.4323(17) . ?
C3 C4 1.4389(17) . ?
C4 C9 1.4292(16) . ?
C9 C10 1.4661(17) . ?
C10 C15 1.4113(18) . ?
